data_4061468
loop_
_publ_author_name
'Tamm, M.'
'Kunst, A.'
'Bannenberg, T.'
'Herdtweck, E.'
'Schmid, R.'

_publ_section_title
;
Cycloheptatrienyl-Cyclopentadienlyl-Zirconium Sandwich Complexes: 
Structure and Bonding
;
_journal_issue 13
_journal_name_full Organometallics
_journal_page_first 3163
_journal_page_last 3171
_journal_paper_doi 10.1021/om050192c
_journal_volume 24
_journal_year 2005
_chemical_formula_moiety 'C17 H21 N Zr'
_chemical_formula_sum 'C17 H21 N Zr'
_chemical_formula_weight 330.57
_space_group_IT_number 57
_space_group_name_Hall '-P 2c 2b'
_space_group_name_H-M_alt 'P b c m'
_symmetry_cell_setting orthorhombic
_symmetry_space_group_name_Hall '-P 2c 2b'
_symmetry_space_group_name_H-M 'P b c m'
_cell_angle_alpha 90
_cell_angle_beta 90
_cell_angle_gamma 90
_cell_formula_units_Z 4
_cell_length_a 8.3304(1)
_cell_length_b 18.5959(2)
_cell_length_c 10.1241(1)
_cell_measurement_temperature 133(1)
_cell_volume 1568.34(3)
_diffrn_ambient_temperature 133(1)
_exptl_crystal_density_diffrn 1.400
_cod_depositor_comments
;
The following automatic conversions were performed:
'_symmetry_cell_setting' value 'Orthorhombic' changed to 'orthorhombic'
according to '/home/saulius/struct/CIF-dictionaries/cif_core.dic'
dictionary named 'cif_core.dic' version 2.4.1 from 2010-06-29.

Automatic conversion script
Id: cif_fix_enum 1527 2010-12-29 10:47:43Z saulius 
;
_cod_database_code 4061468

loop_
_symmetry_equiv_pos_as_xyz
x,y,z
-x,-y,1/2+z
x,1/2-y,-z
-x,1/2+y,1/2-z
-x,-y,-z
x,y,1/2-z
-x,1/2+y,z
x,1/2-y,1/2+z

loop_
_atom_site_aniso_label
_atom_site_aniso_U_11
_atom_site_aniso_U_22
_atom_site_aniso_U_33
_atom_site_aniso_U_23
_atom_site_aniso_U_13
_atom_site_aniso_U_12
Zr 0.0180(2) 0.0139(2) 0.0235(2) 0.0000 0.0000 -0.0005(1)
N 0.0257(12) 0.0179(11) 0.0423(15) 0.0000 0.0000 0.0033(11)
C1 0.0115(16) 0.0155(17) 0.224(8) 0.0000 0.0000 -0.0026(13)
C2 0.095(3) 0.0321(14) 0.097(3) 0.0295(16) -0.078(2) -0.0332(16)
C3 0.120(3) 0.0484(17) 0.0309(14) -0.0151(13) 0.0199(18) -0.051(2)
C4 0.0429(14) 0.0241(11) 0.117(3) -0.0298(14) 0.0352(16) -0.0078(10)
C5 0.0171(18) 0.027(2) 0.200(7) 0.0000 0.0000 -0.0022(14)
C6 0.0447(15) 0.0480(16) 0.092(2) -0.0281(16) 0.0425(17) -0.0249(13)
C7 0.0363(12) 0.0283(11) 0.0440(12) 0.0047(10) 0.0066(11) -0.0137(9)
C8 0.0252(15) 0.0190(14) 0.0395(17) 0.0000 0.0000 -0.0029(12)
C9 0.0286(15) 0.0138(12) 0.0356(16) 0.0000 0.0000 0.0053(11)
C10 0.0364(18) 0.0189(14) 0.062(2) 0.0000 0.0000 -0.0005(13)
C11 0.0455(13) 0.0292(11) 0.0403(13) -0.0033(10) -0.0080(11) 0.0097(10)

loop_
_atom_site_label
_atom_site_type_symbol
_atom_site_thermal_displace_type
_atom_site_fract_x
_atom_site_fract_y
_atom_site_fract_z
_atom_site_occupancy
_atom_site_U_iso_or_equiv
_atom_site_calc_flag
_atom_site_refinement_flags
Zr Zr Uani 0.84401(3) 0.09908(1) 0.25000 1.000 0.0184(1) . .
N N Uani 0.5941(3) 0.25197(13) 0.25000 1.000 0.0286(7) . .
C1 C Uani 0.5712(4) 0.05300(19) 0.25000 1.000 0.084(3) . .
C2 C Uani 0.6406(5) 0.04179(15) 0.1237(4) 1.000 0.0747(15) . .
C3 C Uani 0.7867(5) 0.00976(16) 0.0957(3) 1.000 0.0664(12) . .
C4 C Uani 0.8898(3) -0.02228(12) 0.1835(4) 1.000 0.0613(12) . .
C5 C Uani 1.1455(4) 0.1057(2) 0.25000 1.000 0.081(2) . .
C6 C Uani 1.0957(3) 0.14389(14) 0.1375(4) 1.000 0.0616(10) . .
C7 C Uani 1.0154(3) 0.20510(11) 0.1810(2) 1.000 0.0362(7) . .
C8 C Uani 0.6697(3) 0.20021(15) 0.25000 1.000 0.0279(9) . .
C9 C Uani 0.5134(4) 0.32200(14) 0.25000 1.000 0.0260(8) . .
C10 C Uani 0.6461(4) 0.37850(16) 0.25000 1.000 0.0391(10) . .
C11 C Uani 0.4114(3) 0.32638(12) 0.1259(2) 1.000 0.0383(7) . .
H11 H Uiso 0.46400 0.07030 0.25000 1.000 0.1000 calc R
H21 H Uiso 0.58000 0.05810 0.05010 1.000 0.0900 calc R
H31 H Uiso 0.81920 0.01000 0.00580 1.000 0.0800 calc R
H41 H Uiso 0.97480 -0.04870 0.14410 1.000 0.0740 calc R
H51 H Uiso 1.20300 0.06160 0.25000 1.000 0.0980 calc R
H61 H Uiso 1.11350 0.13040 0.04820 1.000 0.0740 calc R
H71 H Uiso 0.96860 0.24080 0.12610 1.000 0.0430 calc R
H101 H Uiso 0.59810 0.42660 0.25000 1.000 0.0590 calc R
H102 H Uiso 0.71270 0.37260 0.17100 0.500 0.0590 calc R
H103 H Uiso 0.71270 0.37260 0.32900 0.500 0.0590 calc R
H111 H Uiso 0.48000 0.32080 0.04800 1.000 0.0580 calc R
H112 H Uiso 0.35740 0.37320 0.12250 1.000 0.0580 calc R
H113 H Uiso 0.33080 0.28800 0.12720 1.000 0.0580 calc R

loop_
_geom_bond_atom_site_label_1
_geom_bond_atom_site_label_2
_geom_bond_distance
_geom_bond_site_symmetry_1
_geom_bond_site_symmetry_2
_geom_bond_publ_flag
Zr C1 2.429(3) . . yes
Zr C2 2.375(4) . . yes
Zr C3 2.330(3) . . yes
Zr C4 2.386(2) . . yes
Zr C5 2.515(3) . . yes
Zr C6 2.527(3) . . yes
Zr C7 2.532(2) . . yes
Zr C8 2.376(3) . . yes
N C8 1.150(4) . . yes
N C9 1.466(4) . . yes
C1 C2 1.419(4) . . no
C2 C3 1.384(6) . . no
C3 C4 1.372(5) . . no
C4 C4 1.347(6) . 6_555 no
C5 C6 1.405(4) . . no
C6 C7 1.392(4) . . no
C7 C7 1.397(3) . 6_555 no
C9 C10 1.525(4) . . no
C9 C11 1.519(3) . . no
C1 H11 0.9492 . . no
C2 H21 0.9498 . . no
C3 H31 0.9496 . . no
C4 H41 0.9497 . . no
C5 H51 0.9497 . . no
C6 H61 0.9499 . . no
C7 H71 0.9496 . . no
C10 H101 0.9798 . . no
C10 H102 0.9796 . . no
C10 H103 0.9796 . . no
C11 H111 0.9795 . . no
C11 H112 0.9806 . . no
C11 H113 0.9800 . . no
